data_2232254
loop_
_publ_author_name
'Liu, Ming-Liang'

_publ_section_title
;
 2-Trifluoromethyl-1<i>H</i>-benzimidazol-3-ium perchlorate
;
_journal_coeditor_code GO2027
_journal_issue 11
_journal_name_full 'Acta Crystallographica Section E'
_journal_page_first o2821
_journal_paper_doi 10.1107/S1600536811039298
_journal_volume 67
_journal_year 2011
_chemical_formula_iupac 'C8 H6 F3 N2 +, Cl O4 -'
_chemical_formula_moiety 'C8 H6 F3 N2 +, Cl O4 -'
_chemical_formula_sum 'C8 H6 Cl F3 N2 O4'
_chemical_formula_weight 286.60
_chemical_name_systematic
;
2-Trifluoromethyl-1<i>H</i>-benzimidazol-3-ium perchlorate
;
_space_group_IT_number 2
_symmetry_cell_setting triclinic
_symmetry_space_group_name_Hall '-P 1'
_symmetry_space_group_name_H-M 'P -1'
_atom_sites_solution_hydrogens geom
_atom_sites_solution_primary direct
_atom_sites_solution_secondary difmap
_audit_creation_method SHELXL-97
_cell_angle_alpha 61.80(3)
_cell_angle_beta 81.98(3)
_cell_angle_gamma 75.85(3)
_cell_formula_units_Z 2
_cell_length_a 7.6274(15)
_cell_length_b 9.0614(18)
_cell_length_c 9.3838(19)
_cell_measurement_temperature 293(2)
_cell_measurement_theta_max 26
_cell_measurement_theta_min 3.36
_cell_volume 554.0(3)
_computing_cell_refinement 'CrystalClear (Rigaku, 2005)'
_computing_data_collection 'CrystalClear (Rigaku, 2005)'
_computing_data_reduction 'CrystalClear (Rigaku, 2005)'
_computing_molecular_graphics 'SHELXTL (Sheldrick, 2008) and PLATON (Spek, 2009)'
_computing_publication_material 'SHELXTL (Sheldrick, 2008)'
_computing_structure_refinement 'SHELXL97 (Sheldrick, 2008)'
_computing_structure_solution 'SHELXS97 (Sheldrick, 2008)'
_diffrn_ambient_temperature 293(2)
_diffrn_measured_fraction_theta_full 0.997
_diffrn_measured_fraction_theta_max 0.996
_diffrn_measurement_device_type 'Rigaku Mercury2'
_diffrn_measurement_method CCD_Profile_fitting
_diffrn_radiation_monochromator graphite
_diffrn_radiation_source 'fine-focus sealed tube'
_diffrn_radiation_type MoK\a
_diffrn_radiation_wavelength 0.71073
_diffrn_reflns_av_R_equivalents 0.0262
_diffrn_reflns_av_sigmaI/netI 0.0329
_diffrn_reflns_limit_h_max 9
_diffrn_reflns_limit_h_min -9
_diffrn_reflns_limit_k_max 11
_diffrn_reflns_limit_k_min -11
_diffrn_reflns_limit_l_max 12
_diffrn_reflns_limit_l_min -12
_diffrn_reflns_number 5756
_diffrn_reflns_theta_full 25.00
_diffrn_reflns_theta_max 27.48
_diffrn_reflns_theta_min 3.36
_exptl_absorpt_coefficient_mu 0.396
_exptl_absorpt_correction_T_max 0.9714
_exptl_absorpt_correction_T_min 0.9634
_exptl_absorpt_correction_type multi-scan
_exptl_absorpt_process_details '(CrystalClear; Rigaku, 2005)'
_exptl_crystal_colour colourless
_exptl_crystal_density_diffrn 1.718
_exptl_crystal_density_method 'not measured'
_exptl_crystal_description block
_exptl_crystal_F_000 288
_exptl_crystal_size_max 0.36
_exptl_crystal_size_mid 0.32
_exptl_crystal_size_min 0.28
_refine_diff_density_max 0.492
_refine_diff_density_min -0.344
_refine_ls_extinction_method none
_refine_ls_goodness_of_fit_ref 1.039
_refine_ls_hydrogen_treatment constr
_refine_ls_matrix_type full
_refine_ls_number_parameters 163
_refine_ls_number_reflns 2535
_refine_ls_number_restraints 0
_refine_ls_restrained_S_all 1.039
_refine_ls_R_factor_all 0.0686
_refine_ls_R_factor_gt 0.0512
_refine_ls_shift/su_max 0.000
_refine_ls_shift/su_mean 0.000
_refine_ls_structure_factor_coef Fsqd
_refine_ls_weighting_details 'calc w=1/[\s^2^(Fo^2^)+(0.0636P)^2^+0.3840P] where P=(Fo^2^+2Fc^2^)/3'
_refine_ls_weighting_scheme calc
_refine_ls_wR_factor_gt 0.1293
_refine_ls_wR_factor_ref 0.1398
_reflns_number_gt 1980
_reflns_number_total 2535
_reflns_threshold_expression I>2sigma(I)
_cod_data_source_file go2027.cif
_cod_data_source_block I
_cod_database_code 2232254
_cod_database_fobs_code 2232254

loop_
_symmetry_equiv_pos_as_xyz
'x, y, z'
'-x, -y, -z'

loop_
_atom_site_type_symbol
_atom_site_label
_atom_site_fract_x
_atom_site_fract_y
_atom_site_fract_z
_atom_site_U_iso_or_equiv
_atom_site_adp_type
_atom_site_calc_flag
_atom_site_refinement_flags
_atom_site_occupancy
_atom_site_symmetry_multiplicity
F F1 0.3287(4) 0.0295(2) 0.1487(2) 0.0793(7) Uani d . 1 1
F F2 0.4027(3) 0.2471(3) -0.0564(2) 0.0697(6) Uani d . 1 1
F F3 0.1269(3) 0.2305(3) -0.0094(3) 0.0791(7) Uani d . 1 1
N N1 0.2447(3) 0.4517(3) 0.1052(3) 0.0430(5) Uani d . 1 1
H H1A 0.2375 0.5249 0.0045 0.052 Uiso d R 1 1
N N2 0.2695(3) 0.2099(3) 0.3226(2) 0.0379(5) Uani d . 1 1
H H2A 0.2802 0.1020 0.3852 0.046 Uiso d R 1 1
C C1 0.2548(3) 0.3343(3) 0.3721(3) 0.0374(5) Uani d . 1 1
C C2 0.2378(4) 0.4892(3) 0.2328(3) 0.0395(6) Uani d . 1 1
C C3 0.2214(4) 0.6432(4) 0.2384(4) 0.0534(7) Uani d . 1 1
H H3 0.2090 0.7476 0.1453 0.064 Uiso calc R 1 1
C C4 0.2248(5) 0.6313(4) 0.3883(4) 0.0603(8) Uani d . 1 1
H H4 0.2148 0.7308 0.3976 0.072 Uiso calc R 1 1
C C5 0.2429(5) 0.4748(4) 0.5284(4) 0.0593(8) Uani d . 1 1
H H5 0.2448 0.4737 0.6277 0.071 Uiso calc R 1 1
C C6 0.2577(4) 0.3237(4) 0.5248(3) 0.0510(7) Uani d . 1 1
H H6 0.2691 0.2199 0.6185 0.061 Uiso calc R 1 1
C C7 0.2639(3) 0.2848(3) 0.1636(3) 0.0376(5) Uani d . 1 1
C C8 0.2812(4) 0.1957(4) 0.0614(3) 0.0483(7) Uani d . 1 1
Cl Cl1 0.21788(9) 0.83165(8) -0.28977(7) 0.0426(2) Uani d . 1 1
O O1 0.3244(3) 0.8661(3) -0.4364(2) 0.0571(6) Uani d . 1 1
O O2 0.1589(4) 0.6730(3) -0.2310(3) 0.0692(7) Uani d . 1 1
O O3 0.3197(4) 0.8220(5) -0.1699(3) 0.0965(10) Uani d . 1 1
O O4 0.0612(4) 0.9641(3) -0.3218(3) 0.0806(8) Uani d . 1 1

loop_
_atom_site_aniso_label
_atom_site_aniso_U_11
_atom_site_aniso_U_22
_atom_site_aniso_U_33
_atom_site_aniso_U_12
_atom_site_aniso_U_13
_atom_site_aniso_U_23
F1 0.131(2) 0.0469(11) 0.0617(12) -0.0124(11) -0.0017(12) -0.0287(9)
F2 0.0740(13) 0.0940(15) 0.0507(10) -0.0281(11) 0.0205(9) -0.0414(10)
F3 0.0649(12) 0.1233(19) 0.0777(14) -0.0174(12) -0.0104(10) -0.0676(14)
N1 0.0551(13) 0.0378(11) 0.0265(10) -0.0127(10) 0.0002(9) -0.0058(9)
N2 0.0466(12) 0.0319(10) 0.0273(10) -0.0068(9) -0.0029(9) -0.0071(8)
C1 0.0396(13) 0.0364(13) 0.0318(12) -0.0081(10) -0.0015(10) -0.0118(10)
C2 0.0442(14) 0.0383(13) 0.0316(12) -0.0115(11) -0.0005(10) -0.0112(10)
C3 0.068(2) 0.0385(14) 0.0502(17) -0.0166(14) -0.0008(14) -0.0149(13)
C4 0.076(2) 0.0521(18) 0.065(2) -0.0212(16) 0.0012(17) -0.0337(16)
C5 0.076(2) 0.068(2) 0.0453(16) -0.0156(17) -0.0024(15) -0.0339(16)
C6 0.0646(18) 0.0515(16) 0.0323(13) -0.0109(14) -0.0049(12) -0.0149(12)
C7 0.0389(13) 0.0394(13) 0.0291(12) -0.0098(10) 0.0010(10) -0.0111(10)
C8 0.0560(17) 0.0536(16) 0.0374(14) -0.0143(13) 0.0025(12) -0.0219(13)
Cl1 0.0500(4) 0.0392(3) 0.0302(3) -0.0106(3) -0.0028(2) -0.0079(2)
O1 0.0636(13) 0.0512(12) 0.0351(10) -0.0059(10) 0.0047(9) -0.0067(9)
O2 0.0965(18) 0.0503(13) 0.0569(14) -0.0310(12) 0.0130(13) -0.0178(11)
O3 0.091(2) 0.158(3) 0.0524(14) -0.057(2) -0.0063(14) -0.0410(17)
O4 0.0728(16) 0.0586(15) 0.0820(18) 0.0036(12) 0.0105(14) -0.0207(13)

loop_
_atom_type_symbol
_atom_type_description
_atom_type_scat_dispersion_real
_atom_type_scat_dispersion_imag
_atom_type_scat_source
C C 0.0033 0.0016 'International Tables Vol C Tables 4.2.6.8 and 6.1.1.4'
H H 0.0000 0.0000 'International Tables Vol C Tables 4.2.6.8 and 6.1.1.4'
N N 0.0061 0.0033 'International Tables Vol C Tables 4.2.6.8 and 6.1.1.4'
O O 0.0106 0.0060 'International Tables Vol C Tables 4.2.6.8 and 6.1.1.4'
F F 0.0171 0.0103 'International Tables Vol C Tables 4.2.6.8 and 6.1.1.4'
Cl Cl 0.1484 0.1585 'International Tables Vol C Tables 4.2.6.8 and 6.1.1.4'

loop_
_geom_angle_atom_site_label_1
_geom_angle_atom_site_label_2
_geom_angle_atom_site_label_3
_geom_angle
C7 N1 C2 108.6(2)
C7 N1 H1A 125.7
C2 N1 H1A 125.8
C7 N2 C1 108.5(2)
C7 N2 H2A 125.8
C1 N2 H2A 125.7
N2 C1 C2 106.3(2)
N2 C1 C6 131.7(2)
C2 C1 C6 121.9(3)
N1 C2 C1 106.3(2)
N1 C2 C3 132.0(2)
C1 C2 C3 121.6(3)
C4 C3 C2 116.0(3)
C4 C3 H3 122.0
C2 C3 H3 122.0
C3 C4 C5 122.2(3)
C3 C4 H4 118.9
C5 C4 H4 118.9
C6 C5 C4 122.4(3)
C6 C5 H5 118.8
C4 C5 H5 118.8
C5 C6 C1 115.8(3)
C5 C6 H6 122.1
C1 C6 H6 122.1
N2 C7 N1 110.3(2)
N2 C7 C8 125.6(2)
N1 C7 C8 124.1(2)
F1 C8 F2 108.7(3)
F1 C8 F3 108.6(3)
F2 C8 F3 106.2(2)
F1 C8 C7 110.7(2)
F2 C8 C7 111.0(2)
F3 C8 C7 111.4(2)
O3 Cl1 O4 110.0(2)
O3 Cl1 O1 110.25(16)
O4 Cl1 O1 109.06(15)
O3 Cl1 O2 109.08(18)
O4 Cl1 O2 107.71(17)
O1 Cl1 O2 110.65(15)

loop_
_geom_bond_atom_site_label_1
_geom_bond_atom_site_label_2
_geom_bond_distance
F1 C8 1.312(4)
F2 C8 1.317(3)
F3 C8 1.328(4)
N1 C7 1.318(3)
N1 C2 1.382(3)
N1 H1A 0.86
N2 C7 1.318(3)
N2 C1 1.385(3)
N2 H2A 0.86
C1 C2 1.385(3)
C1 C6 1.393(4)
C2 C3 1.395(4)
C3 C4 1.363(4)
C3 H3 0.9300
C4 C5 1.397(5)
C4 H4 0.9300
C5 C6 1.362(4)
C5 H5 0.9300
C6 H6 0.9300
C7 C8 1.495(4)
Cl1 O3 1.412(3)
Cl1 O4 1.420(3)
Cl1 O1 1.434(2)
Cl1 O2 1.439(2)

loop_
_geom_hbond_atom_site_label_D
_geom_hbond_atom_site_label_H
_geom_hbond_atom_site_label_A
_geom_hbond_site_symmetry_A
_geom_hbond_distance_DH
_geom_hbond_distance_HA
_geom_hbond_distance_DA
_geom_hbond_angle_DHA
N1 H1A O2 . 0.86 2.05 2.891(3) 164
N1 H1A O3 . 0.86 2.59 3.254(4) 135
N2 H2A O1 1_546 0.86 1.98 2.822(3) 167

loop_
_geom_torsion_atom_site_label_1
_geom_torsion_atom_site_label_2
_geom_torsion_atom_site_label_3
_geom_torsion_atom_site_label_4
_geom_torsion
C7 N2 C1 C2 0.7(3)
C7 N2 C1 C6 -178.2(3)
C7 N1 C2 C1 0.2(3)
C7 N1 C2 C3 179.0(3)
N2 C1 C2 N1 -0.5(3)
C6 C1 C2 N1 178.5(3)
N2 C1 C2 C3 -179.4(2)
C6 C1 C2 C3 -0.5(4)
N1 C2 C3 C4 -178.0(3)
C1 C2 C3 C4 0.6(4)
C2 C3 C4 C5 -0.2(5)
C3 C4 C5 C6 -0.2(6)
C4 C5 C6 C1 0.3(5)
N2 C1 C6 C5 178.7(3)
C2 C1 C6 C5 0.0(4)
C1 N2 C7 N1 -0.6(3)
C1 N2 C7 C8 178.0(2)
C2 N1 C7 N2 0.2(3)
C2 N1 C7 C8 -178.4(2)
N2 C7 C8 F1 -9.0(4)
N1 C7 C8 F1 169.4(3)
N2 C7 C8 F2 -129.8(3)
N1 C7 C8 F2 48.6(4)
N2 C7 C8 F3 112.1(3)
N1 C7 C8 F3 -69.5(3)

loop_
_cod_related_entry_id
_cod_related_entry_database
_cod_related_entry_code
1 ChemSpider 23345792
